data_4318672
loop_
_publ_author_name
'Errun Ding'
'Fu-Chen Liu'
'Shengming Liu'
'Edward A. Meyers'
'Sheldon G. Shore'

_publ_section_title
;
 Synthesis, Structural Characterization, and Reactions of Cyclic
 Organohydroborate Half-Zirconocene Compounds
;
_journal_name_full 'Inorganic Chemistry'
_journal_page_first 5329
_journal_page_last 5335
_journal_paper_doi 10.1021/ic0202817
_journal_volume 41
_journal_year 2002
_chemical_formula_sum 'C21 H37 B2 Cl Zr'
_chemical_formula_weight 437.80
_chemical_name_systematic
;
   ?
;
_space_group_IT_number 15
_symmetry_cell_setting monoclinic
_symmetry_space_group_name_Hall '-C 2yc'
_symmetry_space_group_name_H-M 'C 1 2/c 1'
_atom_sites_solution_hydrogens geom
_atom_sites_solution_primary direct
_atom_sites_solution_secondary difmap
_audit_creation_method SHELXL-97
_cell_angle_alpha 90.00
_cell_angle_beta 121.615(10)
_cell_angle_gamma 90.00
_cell_formula_units_Z 8
_cell_length_a 33.4957(10)
_cell_length_b 6.9309(10)
_cell_length_c 21.0313(10)
_cell_measurement_temperature 150(2)
_cell_volume 4157.9(8)
_computing_cell_refinement 'DENZO (Otwinowsky & Minor, 1997)'
_computing_data_collection 'COLLECT (Nunius, 1999)'
_computing_data_reduction 'DENZO (Otwinowsky & Minor, 1997)'
_computing_structure_refinement 'SHELXS-97 (Sheldrick, 1997)'
_computing_structure_solution 'SHELXS-97 (Sheldrick, 1990)'
_diffrn_ambient_temperature 150(2)
_diffrn_measured_fraction_theta_full 0.999
_diffrn_measured_fraction_theta_max 0.999
_diffrn_measurement_device_type 'Nonius KappaCCD'
_diffrn_measurement_method '\w scans'
_diffrn_radiation_monochromator graphite
_diffrn_radiation_source 'fine-focus sealed tube'
_diffrn_radiation_type MoK\a
_diffrn_radiation_wavelength 0.71073
_diffrn_reflns_av_R_equivalents 0.0483
_diffrn_reflns_av_sigmaI/netI 0.0534
_diffrn_reflns_limit_h_max 39
_diffrn_reflns_limit_h_min -39
_diffrn_reflns_limit_k_max 8
_diffrn_reflns_limit_k_min -8
_diffrn_reflns_limit_l_max 25
_diffrn_reflns_limit_l_min -25
_diffrn_reflns_number 11444
_diffrn_reflns_theta_full 25.12
_diffrn_reflns_theta_max 25.12
_diffrn_reflns_theta_min 2.27
_exptl_absorpt_coefficient_mu 0.659
_exptl_absorpt_correction_T_max 0.9615
_exptl_absorpt_correction_T_min 0.9251
_exptl_absorpt_correction_type 'SORTAV (Blessing, 1995)'
_exptl_crystal_density_diffrn 1.399
_exptl_crystal_density_method 'not measured'
_exptl_crystal_F_000 1840
_exptl_crystal_size_max 0.12
_exptl_crystal_size_mid 0.12
_exptl_crystal_size_min 0.06
_refine_diff_density_max 0.980
_refine_diff_density_min -0.488
_refine_diff_density_rms 0.072
_refine_ls_extinction_method none
_refine_ls_goodness_of_fit_ref 1.049
_refine_ls_hydrogen_treatment mixed
_refine_ls_matrix_type full
_refine_ls_number_parameters 258
_refine_ls_number_reflns 3718
_refine_ls_number_restraints 0
_refine_ls_restrained_S_all 1.049
_refine_ls_R_factor_all 0.0645
_refine_ls_R_factor_gt 0.0413
_refine_ls_shift/su_max 0.006
_refine_ls_shift/su_mean 0.000
_refine_ls_structure_factor_coef Fsqd
_refine_ls_weighting_details 'calc w=1/[\s^2^(Fo^2^)+(0.0288P)^2^+8.8077P] where P=(Fo^2^+2Fc^2^)/3'
_refine_ls_weighting_scheme calc
_refine_ls_wR_factor_gt 0.0732
_refine_ls_wR_factor_ref 0.0785
_reflns_number_gt 2953
_reflns_number_total 3718
_reflns_threshold_expression >2sigma(I)
_cod_data_source_file ic0202817_3.cif
_cod_data_source_block Compound3
_cod_depositor_comments
;
The following automatic conversions were performed:

'_symmetry_cell_setting' value 'Monoclinic' changed to 'monoclinic'
according to the built-in table from CIF Core dictionary named
'cif_core.dic' version 2.4.1 from 2010-06-29.

Automatic conversion script
Id: cif_fix_values 1646 2011-03-28 12:23:43Z adriana 
;
_cod_original_cell_volume 4157.9(6)
_cod_database_code 4318672

loop_
_symmetry_equiv_pos_as_xyz
'x, y, z'
'-x, y, -z+1/2'
'x+1/2, y+1/2, z'
'-x+1/2, y+1/2, -z+1/2'
'-x, -y, -z'
'x, -y, z-1/2'
'-x+1/2, -y+1/2, -z'
'x+1/2, -y+1/2, z-1/2'

loop_
_atom_site_label
_atom_site_type_symbol
_atom_site_fract_x
_atom_site_fract_y
_atom_site_fract_z
_atom_site_U_iso_or_equiv
_atom_site_adp_type
_atom_site_occupancy
_atom_site_symmetry_multiplicity
_atom_site_calc_flag
_atom_site_refinement_flags
_atom_site_disorder_assembly
_atom_site_disorder_group
Zr1 Zr 0.178744(10) 0.14751(4) 0.331722(16) 0.02023(11) Uani 1 1 d . . .
C1 C 0.25173(12) -0.0243(6) 0.3675(2) 0.0372(9) Uani 1 1 d . . .
H1 H 0.2721 -0.0547 0.4189 0.045 Uiso 1 1 calc . . .
C2 C 0.21550(12) -0.1394(5) 0.3147(2) 0.0335(9) Uani 1 1 d . . .
H2 H 0.2071 -0.2631 0.3234 0.040 Uiso 1 1 calc . . .
C3 C 0.19368(11) -0.0420(5) 0.24670(19) 0.0311(8) Uani 1 1 d . . .
H3 H 0.1675 -0.0862 0.2011 0.037 Uiso 1 1 calc . . .
C4 C 0.21723(12) 0.1321(5) 0.2577(2) 0.0347(9) Uani 1 1 d . . .
H4 H 0.2101 0.2269 0.2205 0.042 Uiso 1 1 calc . . .
C5 C 0.25297(11) 0.1435(6) 0.3321(2) 0.0376(9) Uani 1 1 d . . .
H5 H 0.2744 0.2472 0.3549 0.045 Uiso 1 1 calc . . .
Cl1 Cl 0.21638(3) 0.41926(12) 0.41418(5) 0.0320(2) Uani 1 1 d . . .
H11A H 0.1470(10) -0.086(4) 0.3375(17) 0.029(8) Uiso 1 1 d . . .
H11B H 0.1924(10) 0.009(4) 0.4244(17) 0.032(9) Uiso 1 1 d . . .
B11 B 0.15298(13) -0.0376(6) 0.3967(2) 0.0248(9) Uani 1 1 d . . .
H12A H 0.1173(9) 0.136(4) 0.2380(16) 0.027(8) Uiso 1 1 d . . .
H12B H 0.1498(9) 0.357(4) 0.2547(15) 0.019(7) Uiso 1 1 d . . .
B12 B 0.11182(12) 0.2994(5) 0.2114(2) 0.0214(8) Uani 1 1 d . . .
C111 C 0.12086(11) 0.1474(5) 0.38490(18) 0.0247(7) Uani 1 1 d . . .
H111 H 0.1257(9) 0.250(4) 0.3629(15) 0.012(8) Uiso 1 1 d . . .
C112 C 0.13507(12) 0.2238(5) 0.46291(19) 0.0337(9) Uani 1 1 d . . .
H11C H 0.1670 0.2791 0.4866 0.040 Uiso 1 1 calc . . .
H11D H 0.1135 0.3297 0.4567 0.040 Uiso 1 1 calc . . .
C113 C 0.13460(12) 0.0729(5) 0.51544(19) 0.0334(8) Uani 1 1 d . . .
H11E H 0.1510 0.1263 0.5667 0.040 Uiso 1 1 calc . . .
H11F H 0.1017 0.0480 0.5004 0.040 Uiso 1 1 calc . . .
C114 C 0.15742(11) -0.1177(5) 0.51651(18) 0.0317(8) Uani 1 1 d . . .
H11G H 0.1499 -0.2144 0.5433 0.038 Uiso 1 1 calc . . .
H11H H 0.1919 -0.1002 0.5450 0.038 Uiso 1 1 calc . . .
C115 C 0.14220(12) -0.1974(5) 0.4390(2) 0.0288(8) Uani 1 1 d . . .
H115 H 0.1590(11) -0.303(5) 0.4448(17) 0.029(10) Uiso 1 1 d . . .
C116 C 0.09036(13) -0.2542(5) 0.3918(2) 0.0361(9) Uani 1 1 d . . .
H11I H 0.0855 -0.3281 0.3480 0.043 Uiso 1 1 calc . . .
H11J H 0.0832 -0.3416 0.4218 0.043 Uiso 1 1 calc . . .
C117 C 0.05560(11) -0.0884(5) 0.36410(19) 0.0364(9) Uani 1 1 d . . .
H11K H 0.0519 -0.0444 0.4055 0.044 Uiso 1 1 calc . . .
H11L H 0.0248 -0.1363 0.3236 0.044 Uiso 1 1 calc . . .
C118 C 0.06968(11) 0.0836(5) 0.33501(19) 0.0334(9) Uani 1 1 d . . .
H11M H 0.0492 0.1940 0.3288 0.040 Uiso 1 1 calc . . .
H11N H 0.0639 0.0509 0.2851 0.040 Uiso 1 1 calc . . .
C121 C 0.07361(11) 0.4337(5) 0.21186(19) 0.0270(8) Uani 1 1 d . . .
H121 H 0.0766(9) 0.440(4) 0.2589(16) 0.011(7) Uiso 1 1 d . . .
C122 C 0.02422(11) 0.3564(5) 0.1577(2) 0.0420(10) Uani 1 1 d . . .
H12C H 0.0196 0.2392 0.1800 0.050 Uiso 1 1 calc . . .
H12D H 0.0014 0.4539 0.1535 0.050 Uiso 1 1 calc . . .
C123 C 0.01305(15) 0.3090(8) 0.0836(3) 0.0710(15) Uani 1 1 d . . .
H12E H 0.0030 0.4289 0.0536 0.085 Uiso 1 1 calc . . .
H12F H -0.0142 0.2206 0.0612 0.085 Uiso 1 1 calc . . .
C124 C 0.05157(14) 0.2159(5) 0.07561(19) 0.0467(11) Uani 1 1 d . . .
H12G H 0.0436 0.2336 0.0235 0.056 Uiso 1 1 calc . . .
H12H H 0.0517 0.0755 0.0844 0.056 Uiso 1 1 calc . . .
C125 C 0.10139(13) 0.2943(5) 0.12839(19) 0.0308(8) Uani 1 1 d . . .
H125 H 0.1222(10) 0.221(5) 0.1253(16) 0.023(9) Uiso 1 1 d . . .
C126 C 0.10888(13) 0.5000(5) 0.10904(19) 0.0374(9) Uani 1 1 d . . .
H12I H 0.1426 0.5323 0.1405 0.045 Uiso 1 1 calc . . .
H12J H 0.1004 0.5022 0.0563 0.045 Uiso 1 1 calc . . .
C127 C 0.08090(11) 0.6540(5) 0.11979(19) 0.0327(8) Uani 1 1 d . . .
H12K H 0.0480 0.6471 0.0776 0.039 Uiso 1 1 calc . . .
H12L H 0.0933 0.7820 0.1179 0.039 Uiso 1 1 calc . . .
C128 C 0.08161(12) 0.6385(5) 0.19253(19) 0.0334(8) Uani 1 1 d . . .
H12M H 0.0571 0.7245 0.1895 0.040 Uiso 1 1 calc . . .
H12N H 0.1123 0.6858 0.2337 0.040 Uiso 1 1 calc . . .

loop_
_atom_site_aniso_label
_atom_site_aniso_U_11
_atom_site_aniso_U_22
_atom_site_aniso_U_33
_atom_site_aniso_U_23
_atom_site_aniso_U_13
_atom_site_aniso_U_12
Zr1 0.01998(17) 0.02149(18) 0.02057(17) 0.00269(15) 0.01157(13) 0.00230(14)
C1 0.0272(19) 0.052(3) 0.036(2) 0.010(2) 0.0194(17) 0.0182(18)
C2 0.044(2) 0.024(2) 0.052(2) 0.0087(19) 0.0386(19) 0.0120(18)
C3 0.0297(19) 0.038(2) 0.034(2) -0.0040(18) 0.0223(17) 0.0057(17)
C4 0.036(2) 0.042(2) 0.043(2) 0.0136(19) 0.0324(18) 0.0094(18)
C5 0.0244(18) 0.044(2) 0.052(2) -0.006(2) 0.0252(18) -0.0024(18)
Cl1 0.0331(5) 0.0288(5) 0.0296(5) -0.0007(4) 0.0133(4) -0.0048(4)
B11 0.027(2) 0.026(2) 0.026(2) -0.0014(18) 0.0165(18) 0.0020(17)
B12 0.023(2) 0.019(2) 0.023(2) 0.0019(16) 0.0116(17) -0.0005(15)
C111 0.0323(18) 0.0225(19) 0.0282(18) 0.0069(17) 0.0220(15) 0.0027(16)
C112 0.051(2) 0.026(2) 0.033(2) -0.0017(17) 0.0282(18) 0.0033(17)
C113 0.044(2) 0.036(2) 0.0275(19) -0.0027(17) 0.0240(17) -0.0039(17)
C114 0.0345(19) 0.037(2) 0.0285(19) 0.0114(17) 0.0200(16) 0.0043(16)
C115 0.037(2) 0.020(2) 0.039(2) 0.0034(16) 0.0269(18) 0.0057(16)
C116 0.052(2) 0.028(2) 0.040(2) -0.0058(18) 0.0321(19) -0.0092(18)
C117 0.0294(19) 0.047(2) 0.034(2) -0.0022(18) 0.0178(17) -0.0080(17)
C118 0.0263(19) 0.041(2) 0.037(2) 0.0085(18) 0.0192(17) 0.0071(16)
C121 0.0307(19) 0.028(2) 0.0244(19) 0.0017(16) 0.0163(16) 0.0022(15)
C122 0.0249(18) 0.040(2) 0.054(3) 0.014(2) 0.0154(18) 0.0054(17)
C123 0.045(3) 0.103(4) 0.050(3) -0.005(3) 0.015(2) -0.030(3)
C124 0.059(3) 0.028(2) 0.022(2) -0.0038(17) -0.0005(19) 0.0051(19)
C125 0.041(2) 0.026(2) 0.027(2) 0.0022(16) 0.0187(18) 0.0069(17)
C126 0.049(2) 0.038(2) 0.030(2) 0.0087(17) 0.0248(18) 0.0036(18)
C127 0.0355(19) 0.0212(19) 0.035(2) 0.0065(17) 0.0140(16) -0.0025(16)
C128 0.038(2) 0.025(2) 0.0317(19) 0.0008(17) 0.0146(16) 0.0037(17)

loop_
_atom_type_symbol
_atom_type_description
_atom_type_scat_dispersion_real
_atom_type_scat_dispersion_imag
_atom_type_scat_source
C C 0.0033 0.0016 'International Tables Vol C Tables 4.2.6.8 and 6.1.1.4'
H H 0.0000 0.0000 'International Tables Vol C Tables 4.2.6.8 and 6.1.1.4'
B B 0.0013 0.0007 'International Tables Vol C Tables 4.2.6.8 and 6.1.1.4'
Cl Cl 0.1484 0.1585 'International Tables Vol C Tables 4.2.6.8 and 6.1.1.4'
Zr Zr -2.9673 0.5597 'International Tables Vol C Tables 4.2.6.8 and 6.1.1.4'

loop_
_geom_angle_atom_site_label_1
_geom_angle_atom_site_label_2
_geom_angle_atom_site_label_3
_geom_angle
_geom_angle_site_symmetry_1
_geom_angle_site_symmetry_3
_geom_angle_publ_flag
B11 Zr1 Cl1 102.77(10) . . ?
B11 Zr1 C1 99.63(13) . . ?
Cl1 Zr1 C1 95.55(10) . . ?
B11 Zr1 C2 90.44(12) . . ?
Cl1 Zr1 C2 128.37(9) . . ?
C1 Zr1 C2 32.82(12) . . ?
B11 Zr1 C3 114.01(13) . . ?
Cl1 Zr1 C3 134.84(8) . . ?
C1 Zr1 C3 54.40(11) . . ?
C2 Zr1 C3 32.79(11) . . ?
B11 Zr1 C5 131.76(13) . . ?
Cl1 Zr1 C5 82.03(9) . . ?
C1 Zr1 C5 32.78(12) . . ?
C2 Zr1 C5 54.20(12) . . ?
C3 Zr1 C5 54.15(11) . . ?
B11 Zr1 C4 144.15(13) . . ?
Cl1 Zr1 C4 103.62(9) . . ?
C1 Zr1 C4 54.04(11) . . ?
C2 Zr1 C4 54.00(11) . . ?
C3 Zr1 C4 32.60(11) . . ?
C5 Zr1 C4 32.42(11) . . ?
B11 Zr1 B12 113.65(12) . . ?
Cl1 Zr1 B12 104.18(9) . . ?
C1 Zr1 B12 135.70(12) . . ?
C2 Zr1 B12 115.65(12) . . ?
C3 Zr1 B12 84.73(11) . . ?
C5 Zr1 B12 111.32(12) . . ?
C4 Zr1 B12 82.64(11) . . ?
B11 Zr1 C111 36.31(12) . . ?
Cl1 Zr1 C111 85.46(8) . . ?
C1 Zr1 C111 133.52(11) . . ?
C2 Zr1 C111 125.64(11) . . ?
C3 Zr1 C111 139.59(11) . . ?
C5 Zr1 C111 159.15(11) . . ?
C4 Zr1 C111 168.20(11) . . ?
B12 Zr1 C111 87.87(11) . . ?
B11 Zr1 H11A 30.8(9) . . ?
Cl1 Zr1 H11A 133.6(9) . . ?
C1 Zr1 H11A 93.7(8) . . ?
C2 Zr1 H11A 70.9(9) . . ?
C3 Zr1 H11A 85.9(9) . . ?
C5 Zr1 H11A 124.1(8) . . ?
C4 Zr1 H11A 118.4(9) . . ?
B12 Zr1 H11A 100.2(8) . . ?
C111 Zr1 H11A 56.5(9) . . ?
B11 Zr1 H11B 30.1(8) . . ?
Cl1 Zr1 H11B 84.7(9) . . ?
C1 Zr1 H11B 77.7(8) . . ?
C2 Zr1 H11B 83.0(9) . . ?
C3 Zr1 H11B 114.9(9) . . ?
C5 Zr1 H11B 105.9(8) . . ?
C4 Zr1 H11B 131.4(8) . . ?
B12 Zr1 H11B 142.5(8) . . ?
C111 Zr1 H11B 56.1(8) . . ?
H11A Zr1 H11B 53.3(12) . . ?
B11 Zr1 H12A 92.9(8) . . ?
Cl1 Zr1 H12A 128.9(9) . . ?
C1 Zr1 H12A 129.6(8) . . ?
C2 Zr1 H12A 99.3(8) . . ?
C3 Zr1 H12A 75.9(8) . . ?
C5 Zr1 H12A 121.5(8) . . ?
C4 Zr1 H12A 89.1(8) . . ?
B12 Zr1 H12A 27.8(8) . . ?
C111 Zr1 H12A 79.3(8) . . ?
H11A Zr1 H12A 73.4(12) . . ?
H11B Zr1 H12A 122.8(12) . . ?
B11 Zr1 H12B 134.2(8) . . ?
Cl1 Zr1 H12B 82.2(8) . . ?
C1 Zr1 H12B 125.5(8) . . ?
C2 Zr1 H12B 122.3(8) . . ?
C3 Zr1 H12B 89.8(8) . . ?
C5 Zr1 H12B 94.0(8) . . ?
C4 Zr1 H12B 73.5(8) . . ?
B12 Zr1 H12B 26.5(8) . . ?
C111 Zr1 H12B 100.8(8) . . ?
H11A Zr1 H12B 126.6(11) . . ?
H11B Zr1 H12B 154.3(11) . . ?
H12A Zr1 H12B 54.1(11) . . ?
B11 Zr1 H111 55.1(8) . . ?
Cl1 Zr1 H111 75.3(7) . . ?
C1 Zr1 H111 148.6(7) . . ?
C2 Zr1 H111 144.0(8) . . ?
C3 Zr1 H111 148.0(7) . . ?
C5 Zr1 H111 157.3(7) . . ?
C4 Zr1 H111 156.9(7) . . ?
B12 Zr1 H111 75.5(7) . . ?
C111 Zr1 H111 18.9(7) . . ?
H11A Zr1 H111 73.4(11) . . ?
H11B Zr1 H111 71.7(11) . . ?
H12A Zr1 H111 75.0(10) . . ?
H12B Zr1 H111 83.6(11) . . ?
C2 C1 C5 108.1(3) . . ?
C2 C1 Zr1 73.83(19) . . ?
C5 C1 Zr1 74.64(19) . . ?
C2 C1 H1 126.0 . . ?
C5 C1 H1 126.0 . . ?
Zr1 C1 H1 117.6 . . ?
C1 C2 C3 108.1(3) . . ?
C1 C2 Zr1 73.4(2) . . ?
C3 C2 Zr1 74.00(19) . . ?
C1 C2 H2 125.9 . . ?
C3 C2 H2 125.9 . . ?
Zr1 C2 H2 118.6 . . ?
C2 C3 C4 107.6(3) . . ?
C2 C3 Zr1 73.21(19) . . ?
C4 C3 Zr1 74.44(19) . . ?
C2 C3 H3 126.2 . . ?
C4 C3 H3 126.2 . . ?
Zr1 C3 H3 118.2 . . ?
C5 C4 C3 108.3(3) . . ?
C5 C4 Zr1 73.44(19) . . ?
C3 C4 Zr1 72.96(18) . . ?
C5 C4 H4 125.8 . . ?
C3 C4 H4 125.8 . . ?
Zr1 C4 H4 119.6 . . ?
C4 C5 C1 107.8(3) . . ?
C4 C5 Zr1 74.14(18) . . ?
C1 C5 Zr1 72.59(18) . . ?
C4 C5 H5 126.1 . . ?
C1 C5 H5 126.1 . . ?
Zr1 C5 H5 119.1 . . ?
C115 B11 C111 108.4(3) . . ?
C115 B11 Zr1 167.6(3) . . ?
C111 B11 Zr1 83.9(2) . . ?
C115 B11 H11A 115.2(15) . . ?
C111 B11 H11A 109.2(14) . . ?
Zr1 B11 H11A 57.3(14) . . ?
C115 B11 H11B 116.4(15) . . ?
C111 B11 H11B 110.1(15) . . ?
Zr1 B11 H11B 58.4(15) . . ?
H11A B11 H11B 97.1(19) . . ?
C121 B12 C125 107.8(3) . . ?
C121 B12 Zr1 121.7(2) . . ?
C125 B12 Zr1 130.4(2) . . ?
C121 B12 H12A 117.7(13) . . ?
C125 B12 H12A 111.8(13) . . ?
Zr1 B12 H12A 48.0(13) . . ?
C121 B12 H12B 110.0(13) . . ?
C125 B12 H12B 112.4(13) . . ?
Zr1 B12 H12B 49.3(13) . . ?
H12A B12 H12B 96.8(18) . . ?
C118 C111 C112 116.0(3) . . ?
C118 C111 B11 107.1(3) . . ?
C112 C111 B11 107.5(3) . . ?
C118 C111 Zr1 120.3(2) . . ?
C112 C111 Zr1 123.5(2) . . ?
B11 C111 Zr1 59.76(16) . . ?
C118 C111 H111 108.1(17) . . ?
C112 C111 H111 103.6(18) . . ?
B11 C111 H111 114.8(17) . . ?
Zr1 C111 H111 55.2(17) . . ?
C113 C112 C111 114.8(3) . . ?
C113 C112 H11C 108.6 . . ?
C111 C112 H11C 108.6 . . ?
C113 C112 H11D 108.6 . . ?
C111 C112 H11D 108.6 . . ?
H11C C112 H11D 107.5 . . ?
C114 C113 C112 114.2(3) . . ?
C114 C113 H11E 108.7 . . ?
C112 C113 H11E 108.7 . . ?
C114 C113 H11F 108.7 . . ?
C112 C113 H11F 108.7 . . ?
H11E C113 H11F 107.6 . . ?
C113 C114 C115 114.4(3) . . ?
C113 C114 H11G 108.7 . . ?
C115 C114 H11G 108.7 . . ?
C113 C114 H11H 108.7 . . ?
C115 C114 H11H 108.7 . . ?
H11G C114 H11H 107.6 . . ?
C116 C115 C114 114.4(3) . . ?
C116 C115 B11 109.4(3) . . ?
C114 C115 B11 107.4(3) . . ?
C116 C115 H115 107(2) . . ?
C114 C115 H115 108(2) . . ?
B11 C115 H115 110(2) . . ?
C117 C116 C115 115.8(3) . . ?
C117 C116 H11I 108.3 . . ?
C115 C116 H11I 108.3 . . ?
C117 C116 H11J 108.3 . . ?
C115 C116 H11J 108.3 . . ?
H11I C116 H11J 107.4 . . ?
C116 C117 C118 114.2(3) . . ?
C116 C117 H11K 108.7 . . ?
C118 C117 H11K 108.7 . . ?
C116 C117 H11L 108.7 . . ?
C118 C117 H11L 108.7 . . ?
H11K C117 H11L 107.6 . . ?
C117 C118 C111 114.9(3) . . ?
C117 C118 H11M 108.5 . . ?
C111 C118 H11M 108.5 . . ?
C117 C118 H11N 108.5 . . ?
C111 C118 H11N 108.5 . . ?
H11M C118 H11N 107.5 . . ?
C122 C121 C128 113.3(3) . . ?
C122 C121 B12 110.5(3) . . ?
C128 C121 B12 106.7(3) . . ?
C122 C121 H121 105.9(16) . . ?
C128 C121 H121 107.4(17) . . ?
B12 C121 H121 113.1(17) . . ?
C123 C122 C121 116.9(3) . . ?
C123 C122 H12C 108.1 . . ?
C121 C122 H12C 108.1 . . ?
C123 C122 H12D 108.1 . . ?
C121 C122 H12D 108.1 . . ?
H12C C122 H12D 107.3 . . ?
C122 C123 C124 117.4(4) . . ?
C122 C123 H12E 107.9 . . ?
C124 C123 H12E 107.9 . . ?
C122 C123 H12F 107.9 . . ?
C124 C123 H12F 107.9 . . ?
H12E C123 H12F 107.2 . . ?
C123 C124 C125 115.5(3) . . ?
C123 C124 H12G 108.4 . . ?
C125 C124 H12G 108.4 . . ?
C123 C124 H12H 108.4 . . ?
C125 C124 H12H 108.4 . . ?
H12G C124 H12H 107.5 . . ?
C126 C125 C124 113.7(3) . . ?
C126 C125 B12 107.3(3) . . ?
C124 C125 B12 109.3(3) . . ?
C126 C125 H125 106(2) . . ?
C124 C125 H125 110(2) . . ?
B12 C125 H125 111(2) . . ?
C127 C126 C125 114.5(3) . . ?
C127 C126 H12I 108.6 . . ?
C125 C126 H12I 108.6 . . ?
C127 C126 H12J 108.6 . . ?
C125 C126 H12J 108.6 . . ?
H12I C126 H12J 107.6 . . ?
C126 C127 C128 114.6(3) . . ?
C126 C127 H12K 108.6 . . ?
C128 C127 H12K 108.6 . . ?
C126 C127 H12L 108.6 . . ?
C128 C127 H12L 108.6 . . ?
H12K C127 H12L 107.6 . . ?
C127 C128 C121 114.7(3) . . ?
C127 C128 H12M 108.6 . . ?
C121 C128 H12M 108.6 . . ?
C127 C128 H12N 108.6 . . ?
C121 C128 H12N 108.6 . . ?
H12M C128 H12N 107.6 . . ?

loop_
_geom_bond_atom_site_label_1
_geom_bond_atom_site_label_2
_geom_bond_distance
_geom_bond_site_symmetry_2
_geom_bond_publ_flag
Zr1 B11 2.345(4) . ?
Zr1 Cl1 2.4191(9) . ?
Zr1 C1 2.456(3) . ?
Zr1 C2 2.462(3) . ?
Zr1 C3 2.472(3) . ?
Zr1 C5 2.482(3) . ?
Zr1 C4 2.491(3) . ?
Zr1 B12 2.567(4) . ?
Zr1 C111 2.699(3) . ?
Zr1 H11A 1.97(3) . ?
Zr1 H11B 2.00(3) . ?
Zr1 H12A 1.97(3) . ?
Zr1 H12B 2.01(3) . ?
Zr1 H111 2.31(3) . ?
C1 C2 1.389(5) . ?
C1 C5 1.393(5) . ?
C1 H1 0.9500 . ?
C2 C3 1.393(5) . ?
C2 H2 0.9500 . ?
C3 C4 1.393(5) . ?
C3 H3 0.9500 . ?
C4 C5 1.388(5) . ?
C4 H4 0.9500 . ?
C5 H5 0.9500 . ?
B11 C115 1.576(5) . ?
B11 C111 1.607(5) . ?
B11 H11A 1.20(3) . ?
B11 H11B 1.18(3) . ?
B12 C121 1.586(5) . ?
B12 C125 1.591(5) . ?
B12 H12A 1.24(3) . ?
B12 H12B 1.18(3) . ?
C111 C118 1.533(5) . ?
C111 C112 1.543(4) . ?
C111 H111 0.91(3) . ?
C112 C113 1.528(5) . ?
C112 H11C 0.9900 . ?
C112 H11D 0.9900 . ?
C113 C114 1.520(5) . ?
C113 H11E 0.9900 . ?
C113 H11F 0.9900 . ?
C114 C115 1.533(5) . ?
C114 H11G 0.9900 . ?
C114 H11H 0.9900 . ?
C115 C116 1.533(5) . ?
C115 H115 0.89(3) . ?
C116 C117 1.518(5) . ?
C116 H11I 0.9900 . ?
C116 H11J 0.9900 . ?
C117 C118 1.523(5) . ?
C117 H11K 0.9900 . ?
C117 H11L 0.9900 . ?
C118 H11M 0.9900 . ?
C118 H11N 0.9900 . ?
C121 C122 1.532(5) . ?
C121 C128 1.538(5) . ?
C121 H121 0.94(3) . ?
C122 C123 1.436(6) . ?
C122 H12C 0.9900 . ?
C122 H12D 0.9900 . ?
C123 C124 1.529(6) . ?
C123 H12E 0.9900 . ?
C123 H12F 0.9900 . ?
C124 C125 1.540(5) . ?
C124 H12G 0.9900 . ?
C124 H12H 0.9900 . ?
C125 C126 1.539(5) . ?
C125 H125 0.89(3) . ?
C126 C127 1.514(5) . ?
C126 H12I 0.9900 . ?
C126 H12J 0.9900 . ?
C127 C128 1.521(5) . ?
C127 H12K 0.9900 . ?
C127 H12L 0.9900 . ?
C128 H12M 0.9900 . ?
C128 H12N 0.9900 . ?
